data_1553730
loop_
_publ_author_name
'Zhang, He'
'Leng, Xuebing'
'Wan, Xiaolong'
'Shen, Qilong'

_publ_section_title
;
 (1S)-(&#x2212;)-N-Trifluoromethylthio-2,10-camphorsultam and its
 derivatives: easily available, optically pure reagents for asymmetric
 trifluoromethylthiolation
;
_journal_issue 6
_journal_name_full 'Organic Chemistry Frontiers'
_journal_page_first 1051
_journal_paper_doi 10.1039/C7QO00042A
_journal_volume 4
_journal_year 2017
_chemical_formula_moiety 'C15 H15 F3 O5 S'
_chemical_formula_sum 'C15 H15 F3 O5 S'
_chemical_formula_weight 364.33
_space_group_crystal_system orthorhombic
_space_group_IT_number 19
_space_group_name_Hall 'P 2ac 2ab'
_space_group_name_H-M_alt 'P 21 21 21'
_atom_sites_solution_hydrogens geom
_audit_creation_method SHELXL-2014
_audit_update_record
;
2017-01-15 deposited with the CCDC.
2017-02-10 downloaded from the CCDC.
;
_cell_angle_alpha 90
_cell_angle_beta 90
_cell_angle_gamma 90
_cell_formula_units_Z 4
_cell_length_a 7.5426(6)
_cell_length_b 13.2312(10)
_cell_length_c 15.9887(13)
_cell_measurement_temperature 130(2)
_cell_volume 1595.6(2)
_computing_structure_refinement 'SHELXL-2014 (Sheldrick, 2014)'
_diffrn_ambient_temperature 130(2)
_diffrn_measured_fraction_theta_full 0.996
_diffrn_measured_fraction_theta_max 0.993
_diffrn_radiation_type MoK\a
_diffrn_radiation_wavelength 0.71073
_diffrn_reflns_av_R_equivalents 0.0238
_diffrn_reflns_av_unetI/netI 0.0244
_diffrn_reflns_Laue_measured_fraction_full 0.996
_diffrn_reflns_Laue_measured_fraction_max 0.993
_diffrn_reflns_limit_h_max 10
_diffrn_reflns_limit_h_min -10
_diffrn_reflns_limit_k_max 15
_diffrn_reflns_limit_k_min -18
_diffrn_reflns_limit_l_max 22
_diffrn_reflns_limit_l_min -22
_diffrn_reflns_number 16260
_diffrn_reflns_point_group_measured_fraction_full 0.998
_diffrn_reflns_point_group_measured_fraction_max 0.991
_diffrn_reflns_theta_full 26.000
_diffrn_reflns_theta_max 30.677
_diffrn_reflns_theta_min 1.998
_exptl_absorpt_coefficient_mu 0.258
_exptl_crystal_density_diffrn 1.517
_exptl_crystal_F_000 752
_exptl_crystal_size_max 0.200
_exptl_crystal_size_mid 0.120
_exptl_crystal_size_min 0.100
_refine_diff_density_max 0.273
_refine_diff_density_min -0.221
_refine_diff_density_rms 0.046
_refine_ls_abs_structure_details
;
 Flack x determined using 1896 quotients [(I+)-(I-)]/[(I+)+(I-)]
 (Parsons, Flack and Wagner, Acta Cryst. B69 (2013) 249-259).
;
_refine_ls_abs_structure_Flack -0.017(19)
_refine_ls_extinction_method none
_refine_ls_goodness_of_fit_ref 1.033
_refine_ls_hydrogen_treatment constr
_refine_ls_matrix_type full
_refine_ls_number_parameters 220
_refine_ls_number_reflns 4902
_refine_ls_number_restraints 0
_refine_ls_restrained_S_all 1.033
_refine_ls_R_factor_all 0.0307
_refine_ls_R_factor_gt 0.0273
_refine_ls_shift/su_max 0.001
_refine_ls_shift/su_mean 0.000
_refine_ls_structure_factor_coef Fsqd
_refine_ls_weighting_details 'w=1/[\s^2^(Fo^2^)+(0.0441P)^2^+0.0626P] where P=(Fo^2^+2Fc^2^)/3'
_refine_ls_weighting_scheme calc
_refine_ls_wR_factor_gt 0.0700
_refine_ls_wR_factor_ref 0.0719
_reflns_Friedel_coverage 0.759
_reflns_Friedel_fraction_full 1.000
_reflns_Friedel_fraction_max 0.988
_reflns_number_gt 4558
_reflns_number_total 4902
_reflns_threshold_expression 'I > 2\s(I)'
_cod_data_source_file c7qo00042a2.cif
_cod_data_source_block mo_dm16808_0m
_cod_database_code 1553730
_shelxl_version_number 2014-3
_shelx_space_group_comment
;
The symmetry employed for this shelxl refinement is uniquely defined
by the following loop, which should always be used as a source of
symmetry information in preference to the above space-group names.
They are only intended as comments.
;
_shelx_estimated_absorpt_t_max 0.975
_shelx_estimated_absorpt_t_min 0.950
_olex2_refinement_description
;
1. Fixed Uiso
 At 1.2 times of:
  All C(H) groups, All C(H,H) groups
 At 1.5 times of:
  All C(H,H,H) groups
2.a Secondary CH2 refined with riding coordinates:
 C2(H2A,H2B), C3(H3A,H3B)
2.b Aromatic/amide H refined with riding coordinates:
 C5(H5), C8(H8)
2.c Idealised Me refined as rotating group:
 C12(H12A,H12B,H12C), C14(H14A,H14B,H14C), C15(H15A,H15B,H15C)
;

loop_
_space_group_symop_operation_xyz
'x, y, z'
'-x+1/2, -y, z+1/2'
'-x, y+1/2, -z+1/2'
'x+1/2, -y+1/2, -z'

loop_
_atom_site_label
_atom_site_type_symbol
_atom_site_fract_x
_atom_site_fract_y
_atom_site_fract_z
_atom_site_U_iso_or_equiv
_atom_site_adp_type
_atom_site_occupancy
_atom_site_site_symmetry_order
_atom_site_calc_flag
_atom_site_refinement_flags_posn
S1 S 0.03845(5) 0.71746(3) 0.84596(2) 0.02321(9) Uani 1 1 d .
F1 F -0.04656(17) 0.89832(8) 0.90547(7) 0.0364(3) Uani 1 1 d .
F2 F 0.21335(16) 0.85105(10) 0.93741(7) 0.0402(3) Uani 1 1 d .
F3 F -0.0119(2) 0.77866(9) 0.99445(7) 0.0469(3) Uani 1 1 d .
O1 O 0.12548(19) 0.60268(8) 0.71092(8) 0.0292(3) Uani 1 1 d .
O2 O 0.44352(16) 0.70371(9) 0.80342(8) 0.0316(3) Uani 1 1 d .
O3 O 0.42266(15) 0.87171(8) 0.78623(8) 0.0256(2) Uani 1 1 d .
O4 O 0.21204(18) 0.79393(8) 0.35147(7) 0.0266(2) Uani 1 1 d .
O5 O 0.19749(19) 0.60678(8) 0.39224(7) 0.0280(3) Uani 1 1 d .
C1 C 0.16344(19) 0.77355(11) 0.75857(9) 0.0180(2) Uani 1 1 d .
C2 C 0.0828(2) 0.87289(11) 0.72653(10) 0.0202(3) Uani 1 1 d .
H2A H -0.0457 0.8632 0.7169 0.024 Uiso 1 1 calc R
H2B H 0.0973 0.9258 0.7697 0.024 Uiso 1 1 calc R
C3 C 0.1705(2) 0.90817(10) 0.64517(9) 0.0218(3) Uani 1 1 d .
H3A H 0.1028 0.9659 0.6221 0.026 Uiso 1 1 calc R
H3B H 0.2922 0.9318 0.6574 0.026 Uiso 1 1 calc R
C4 C 0.1784(2) 0.82504(11) 0.58066(9) 0.0189(3) Uani 1 1 d .
C5 C 0.1925(2) 0.85045(11) 0.49597(10) 0.0203(3) Uani 1 1 d .
H5 H 0.1974 0.9196 0.4802 0.024 Uiso 1 1 calc R
C6 C 0.1994(2) 0.77658(11) 0.43486(9) 0.0204(3) Uani 1 1 d .
C7 C 0.1915(2) 0.67259(11) 0.45787(9) 0.0206(3) Uani 1 1 d .
C8 C 0.1766(2) 0.64704(11) 0.54081(9) 0.0201(3) Uani 1 1 d .
H8 H 0.1702 0.5779 0.5566 0.024 Uiso 1 1 calc R
C9 C 0.17061(19) 0.72314(11) 0.60293(9) 0.0180(2) Uani 1 1 d .
C10 C 0.1504(2) 0.69035(11) 0.69051(9) 0.0196(3) Uani 1 1 d .
C11 C 0.36003(19) 0.77745(12) 0.78521(9) 0.0205(3) Uani 1 1 d .
C12 C 0.6059(2) 0.87979(15) 0.81359(13) 0.0325(4) Uani 1 1 d .
H12A H 0.6796 0.8333 0.7809 0.049 Uiso 1 1 calc GR
H12B H 0.6139 0.8623 0.8730 0.049 Uiso 1 1 calc GR
H12C H 0.6476 0.9492 0.8053 0.049 Uiso 1 1 calc GR
C13 C 0.0501(2) 0.81587(13) 0.92288(10) 0.0254(3) Uani 1 1 d .
C14 C 0.2012(3) 0.89736(12) 0.32504(11) 0.0295(4) Uani 1 1 d .
H14A H 0.2103 0.9008 0.2640 0.044 Uiso 1 1 calc GR
H14B H 0.2984 0.9359 0.3502 0.044 Uiso 1 1 calc GR
H14C H 0.0876 0.9260 0.3429 0.044 Uiso 1 1 calc GR
C15 C 0.1769(3) 0.50178(12) 0.41149(11) 0.0350(4) Uani 1 1 d .
H15A H 0.1848 0.4620 0.3599 0.053 Uiso 1 1 calc GR
H15B H 0.0609 0.4907 0.4376 0.053 Uiso 1 1 calc GR
H15C H 0.2707 0.4807 0.4501 0.053 Uiso 1 1 calc GR

loop_
_atom_site_aniso_label
_atom_site_aniso_U_11
_atom_site_aniso_U_22
_atom_site_aniso_U_33
_atom_site_aniso_U_23
_atom_site_aniso_U_13
_atom_site_aniso_U_12
S1 0.02616(18) 0.02010(16) 0.02337(17) 0.00005(14) 0.00657(14) -0.00114(14)
F1 0.0417(6) 0.0335(5) 0.0338(5) -0.0101(4) -0.0024(5) 0.0148(5)
F2 0.0284(6) 0.0563(7) 0.0358(6) -0.0152(5) -0.0048(4) -0.0015(5)
F3 0.0733(9) 0.0414(6) 0.0259(5) 0.0000(5) 0.0216(6) -0.0020(6)
O1 0.0460(7) 0.0166(5) 0.0249(5) 0.0013(4) 0.0033(5) -0.0015(5)
O2 0.0232(6) 0.0279(6) 0.0437(7) 0.0079(5) 0.0004(5) 0.0059(5)
O3 0.0187(5) 0.0229(5) 0.0353(6) -0.0029(5) -0.0026(5) -0.0007(4)
O4 0.0425(7) 0.0186(5) 0.0188(5) 0.0028(4) 0.0022(5) -0.0016(5)
O5 0.0469(7) 0.0167(5) 0.0206(5) -0.0026(4) 0.0069(5) -0.0015(5)
C1 0.0193(6) 0.0155(6) 0.0191(6) -0.0003(5) 0.0013(5) 0.0005(5)
C2 0.0225(7) 0.0150(6) 0.0232(7) -0.0013(5) -0.0006(5) 0.0026(5)
C3 0.0296(7) 0.0148(6) 0.0210(7) 0.0000(5) -0.0017(6) -0.0003(5)
C4 0.0196(6) 0.0147(6) 0.0223(7) -0.0002(5) 0.0000(5) 0.0003(5)
C5 0.0239(7) 0.0140(6) 0.0229(7) 0.0014(5) -0.0006(6) -0.0011(5)
C6 0.0231(7) 0.0183(6) 0.0197(6) 0.0012(5) 0.0011(5) -0.0003(6)
C7 0.0249(7) 0.0165(6) 0.0204(7) -0.0012(5) 0.0026(6) -0.0006(6)
C8 0.0247(7) 0.0140(6) 0.0217(7) 0.0000(5) 0.0021(5) 0.0000(5)
C9 0.0193(6) 0.0139(5) 0.0206(6) -0.0004(5) 0.0009(5) 0.0003(5)
C10 0.0219(7) 0.0160(6) 0.0208(6) -0.0006(5) 0.0012(5) 0.0015(5)
C11 0.0189(6) 0.0227(6) 0.0198(6) 0.0000(6) 0.0024(5) 0.0014(5)
C12 0.0185(7) 0.0373(9) 0.0417(10) -0.0032(8) -0.0037(7) -0.0034(7)
C13 0.0260(7) 0.0291(7) 0.0211(7) -0.0009(6) 0.0019(6) 0.0027(6)
C14 0.0446(10) 0.0192(7) 0.0249(7) 0.0056(6) -0.0011(7) -0.0033(7)
C15 0.0610(13) 0.0158(7) 0.0283(8) -0.0034(6) 0.0038(8) -0.0009(8)

loop_
_atom_type_symbol
_atom_type_description
_atom_type_scat_dispersion_real
_atom_type_scat_dispersion_imag
_atom_type_scat_source
C C 0.0033 0.0016 'International Tables Vol C Tables 4.2.6.8 and 6.1.1.4'
H H 0.0000 0.0000 'International Tables Vol C Tables 4.2.6.8 and 6.1.1.4'
F F 0.0171 0.0103 'International Tables Vol C Tables 4.2.6.8 and 6.1.1.4'
O O 0.0106 0.0060 'International Tables Vol C Tables 4.2.6.8 and 6.1.1.4'
S S 0.1246 0.1234 'International Tables Vol C Tables 4.2.6.8 and 6.1.1.4'

loop_
_geom_angle_atom_site_label_1
_geom_angle_atom_site_label_2
_geom_angle_atom_site_label_3
_geom_angle
C13 S1 C1 101.69(7)
C11 O3 C12 114.16(13)
C6 O4 C14 116.55(12)
C7 O5 C15 116.77(12)
C2 C1 S1 113.28(10)
C2 C1 C10 110.37(12)
C2 C1 C11 116.34(12)
C10 C1 S1 102.35(9)
C11 C1 S1 107.20(10)
C11 C1 C10 106.16(11)
C1 C2 H2A 109.2
C1 C2 H2B 109.2
H2A C2 H2B 107.9
C3 C2 C1 111.91(12)
C3 C2 H2A 109.2
C3 C2 H2B 109.2
C2 C3 H3A 109.2
C2 C3 H3B 109.2
H3A C3 H3B 107.9
C4 C3 C2 112.05(12)
C4 C3 H3A 109.2
C4 C3 H3B 109.2
C5 C4 C3 119.29(13)
C9 C4 C3 121.87(13)
C9 C4 C5 118.83(13)
C4 C5 H5 119.4
C6 C5 C4 121.11(13)
C6 C5 H5 119.4
O4 C6 C5 125.28(13)
O4 C6 C7 114.84(13)
C5 C6 C7 119.88(13)
O5 C7 C6 114.59(13)
O5 C7 C8 126.04(14)
C8 C7 C6 119.37(13)
C7 C8 H8 119.8
C7 C8 C9 120.35(13)
C9 C8 H8 119.8
C4 C9 C8 120.46(13)
C4 C9 C10 122.08(13)
C8 C9 C10 117.44(12)
O1 C10 C1 119.80(13)
O1 C10 C9 123.38(13)
C9 C10 C1 116.82(12)
O2 C11 O3 124.95(14)
O2 C11 C1 123.04(14)
O3 C11 C1 112.01(12)
O3 C12 H12A 109.5
O3 C12 H12B 109.5
O3 C12 H12C 109.5
H12A C12 H12B 109.5
H12A C12 H12C 109.5
H12B C12 H12C 109.5
F1 C13 S1 114.94(12)
F2 C13 S1 114.65(11)
F2 C13 F1 104.68(14)
F3 C13 S1 107.70(12)
F3 C13 F1 106.76(14)
F3 C13 F2 107.65(14)
O4 C14 H14A 109.5
O4 C14 H14B 109.5
O4 C14 H14C 109.5
H14A C14 H14B 109.5
H14A C14 H14C 109.5
H14B C14 H14C 109.5
O5 C15 H15A 109.5
O5 C15 H15B 109.5
O5 C15 H15C 109.5
H15A C15 H15B 109.5
H15A C15 H15C 109.5
H15B C15 H15C 109.5

loop_
_geom_bond_atom_site_label_1
_geom_bond_atom_site_label_2
_geom_bond_distance
S1 C1 1.8417(14)
S1 C13 1.7933(17)
F1 C13 1.341(2)
F2 C13 1.337(2)
F3 C13 1.3307(19)
O1 C10 1.2197(18)
O2 C11 1.1972(19)
O3 C11 1.3337(19)
O3 C12 1.453(2)
O4 C6 1.3562(18)
O4 C14 1.4346(18)
O5 C7 1.3644(18)
O5 C15 1.4314(19)
C1 C2 1.536(2)
C1 C10 1.551(2)
C1 C11 1.544(2)
C2 H2A 0.9900
C2 H2B 0.9900
C2 C3 1.532(2)
C3 H3A 0.9900
C3 H3B 0.9900
C3 C4 1.509(2)
C4 C5 1.399(2)
C4 C9 1.3957(19)
C5 H5 0.9500
C5 C6 1.383(2)
C6 C7 1.426(2)
C7 C8 1.373(2)
C8 H8 0.9500
C8 C9 1.4150(19)
C9 C10 1.474(2)
C12 H12A 0.9800
C12 H12B 0.9800
C12 H12C 0.9800
C14 H14A 0.9800
C14 H14B 0.9800
C14 H14C 0.9800
C15 H15A 0.9800
C15 H15B 0.9800
C15 H15C 0.9800

loop_
_geom_torsion_atom_site_label_1
_geom_torsion_atom_site_label_2
_geom_torsion_atom_site_label_3
_geom_torsion_atom_site_label_4
_geom_torsion
S1 C1 C2 C3 -170.43(10)
S1 C1 C10 O1 -24.47(17)
S1 C1 C10 C9 155.91(11)
S1 C1 C11 O2 59.63(17)
S1 C1 C11 O3 -119.64(11)
O4 C6 C7 O5 -0.1(2)
O4 C6 C7 C8 -179.26(14)
O5 C7 C8 C9 -179.57(15)
C1 S1 C13 F1 70.77(14)
C1 S1 C13 F2 -50.63(14)
C1 S1 C13 F3 -170.41(12)
C1 C2 C3 C4 50.11(17)
C2 C1 C10 O1 -145.33(15)
C2 C1 C10 C9 35.06(17)
C2 C1 C11 O2 -172.42(14)
C2 C1 C11 O3 8.31(18)
C2 C3 C4 C5 157.00(14)
C2 C3 C4 C9 -22.5(2)
C3 C4 C5 C6 -179.73(14)
C3 C4 C9 C8 179.35(14)
C3 C4 C9 C10 1.3(2)
C4 C5 C6 O4 179.60(15)
C4 C5 C6 C7 0.2(2)
C4 C9 C10 O1 172.40(16)
C4 C9 C10 C1 -8.0(2)
C5 C4 C9 C8 -0.1(2)
C5 C4 C9 C10 -178.16(14)
C5 C6 C7 O5 179.30(14)
C5 C6 C7 C8 0.2(2)
C6 C7 C8 C9 -0.5(2)
C7 C8 C9 C4 0.5(2)
C7 C8 C9 C10 178.65(15)
C8 C9 C10 O1 -5.7(2)
C8 C9 C10 C1 173.91(13)
C9 C4 C5 C6 -0.2(2)
C10 C1 C2 C3 -56.34(16)
C10 C1 C11 O2 -49.20(19)
C10 C1 C11 O3 131.53(12)
C11 C1 C2 C3 64.66(16)
C11 C1 C10 O1 87.78(17)
C11 C1 C10 C9 -91.84(15)
C12 O3 C11 O2 -1.2(2)
C12 O3 C11 C1 178.09(13)
C13 S1 C1 C2 -59.74(12)
C13 S1 C1 C10 -178.57(10)
C13 S1 C1 C11 69.97(11)
C14 O4 C6 C5 -5.9(2)
C14 O4 C6 C7 173.54(14)
C15 O5 C7 C6 -175.55(16)
C15 O5 C7 C8 3.5(3)
